data_4036316
loop_
_publ_author_name
'Reinhard, Dennis'
'Rominger, Frank'
'Mastalerz, Michael'

_publ_section_title
;
 Synthesis of Triphenylene-Based Triptycenes via Suzuki-Miyaura
 Cross-Coupling and Subsequent Scholl Reaction.
;
_journal_issue 18
_journal_name_full 'The Journal of organic chemistry'
_journal_page_first 9342
_journal_page_last 9348
_journal_paper_doi 10.1021/acs.joc.5b01520
_journal_volume 80
_journal_year 2015
_chemical_formula_sum 'C76 H64 Cl24 O12'
_chemical_formula_weight 2020.07
_chemical_name_common '4e in manuscript'
_space_group_crystal_system monoclinic
_space_group_IT_number 12
_space_group_name_Hall '-C 2y'
_space_group_name_H-M_alt 'C 1 2/m 1'
_atom_sites_solution_hydrogens geom
_audit_creation_method SHELXL-2014/7
_cell_angle_alpha 90
_cell_angle_beta 107.287(2)
_cell_angle_gamma 90
_cell_formula_units_Z 4
_cell_length_a 17.898(2)
_cell_length_b 25.162(3)
_cell_length_c 20.571(3)
_cell_measurement_reflns_used 3297
_cell_measurement_temperature 200(2)
_cell_measurement_theta_max 21.77
_cell_measurement_theta_min 2.22
_cell_volume 8845.7(19)
_computing_cell_refinement 'Bruker SAINT'
_computing_data_collection 'Bruker APEX2'
_computing_data_reduction 'Bruker SAINT'
_computing_molecular_graphics 'Bruker SHELXTL'
_computing_publication_material 'Bruker SHELXTL'
_computing_structure_refinement 'SHELXL-2014/7 (Sheldrick, 2014)'
_computing_structure_solution 'SHELXS-97 (Sheldrick 2008)'
_diffrn_ambient_temperature 200(2)
_diffrn_measured_fraction_theta_full 0.996
_diffrn_measured_fraction_theta_max 0.996
_diffrn_measurement_device_type 'Bruker APEX-II Quazar area detector'
_diffrn_measurement_method '\f and \w scans'
_diffrn_radiation_type MoK\a
_diffrn_radiation_wavelength 0.71073
_diffrn_reflns_av_R_equivalents 0.0663
_diffrn_reflns_av_unetI/netI 0.0857
_diffrn_reflns_Laue_measured_fraction_full 0.996
_diffrn_reflns_Laue_measured_fraction_max 0.996
_diffrn_reflns_limit_h_max 18
_diffrn_reflns_limit_h_min -18
_diffrn_reflns_limit_k_max 17
_diffrn_reflns_limit_k_min -26
_diffrn_reflns_limit_l_max 21
_diffrn_reflns_limit_l_min -21
_diffrn_reflns_number 19111
_diffrn_reflns_point_group_measured_fraction_full 0.996
_diffrn_reflns_point_group_measured_fraction_max 0.996
_diffrn_reflns_theta_full 21.987
_diffrn_reflns_theta_max 21.987
_diffrn_reflns_theta_min 1.037
_diffrn_source 'ImuS microsource'
_exptl_absorpt_coefficient_mu 0.795
_exptl_absorpt_correction_T_max 0.9562
_exptl_absorpt_correction_T_min 0.8031
_exptl_absorpt_correction_type multi-scan
_exptl_absorpt_process_details
;
Sheldrick, G. M. (2008). <i>SADABS</i>. University of G\"ottingen, Germany.
;
_exptl_crystal_colour colourless
_exptl_crystal_density_diffrn 1.517
_exptl_crystal_description needle
_exptl_crystal_F_000 4096
_exptl_crystal_size_max 0.170
_exptl_crystal_size_mid 0.080
_exptl_crystal_size_min 0.040
_refine_diff_density_max 0.877
_refine_diff_density_min -0.744
_refine_diff_density_rms 0.084
_refine_ls_extinction_method none
_refine_ls_goodness_of_fit_ref 1.016
_refine_ls_hydrogen_treatment constr
_refine_ls_matrix_type full
_refine_ls_number_parameters 563
_refine_ls_number_reflns 5562
_refine_ls_number_restraints 643
_refine_ls_restrained_S_all 1.181
_refine_ls_R_factor_all 0.1466
_refine_ls_R_factor_gt 0.0843
_refine_ls_shift/su_max 0.000
_refine_ls_shift/su_mean 0.000
_refine_ls_structure_factor_coef Fsqd
_refine_ls_weighting_details 'w=1/[\s^2^(Fo^2^)+(0.1068P)^2^+61.9598P] where P=(Fo^2^+2Fc^2^)/3'
_refine_ls_weighting_scheme calc
_refine_ls_wR_factor_gt 0.1994
_refine_ls_wR_factor_ref 0.2368
_reflns_Friedel_coverage 0.000
_reflns_number_gt 3229
_reflns_number_total 5562
_reflns_threshold_expression 'I > 2\s(I)'
_cod_data_source_file jo5b01520_si_002.cif
_cod_data_source_block der10
_cod_original_cell_volume 8846(2)
_cod_original_sg_symbol_H-M 'C 2/m'
_cod_database_code 4036316
_shelx_shelxl_version_number 2014/7
_shelx_space_group_comment
; 
The symmetry employed for this shelxl refinement is uniquely defined 
by the following loop, which should always be used as a source of 
symmetry information in preference to the above space-group names. 
They are only intended as comments. 
;
_shelx_estimated_absorpt_t_min 0.877
_shelx_estimated_absorpt_t_max 0.969

loop_
_space_group_symop_operation_xyz
'x, y, z'
'-x, y, -z'
'x+1/2, y+1/2, z'
'-x+1/2, y+1/2, -z'
'-x, -y, -z'
'x, -y, z'
'-x+1/2, -y+1/2, -z'
'x+1/2, -y+1/2, z'

loop_
_atom_site_label
_atom_site_type_symbol
_atom_site_fract_x
_atom_site_fract_y
_atom_site_fract_z
_atom_site_U_iso_or_equiv
_atom_site_adp_type
_atom_site_occupancy
_atom_site_site_symmetry_order
_atom_site_calc_flag
_atom_site_refinement_flags_posn
_atom_site_refinement_flags_adp
_atom_site_refinement_flags_occupancy
_atom_site_disorder_assembly
_atom_site_disorder_group
C1 C 0.6763(4) 0.5517(3) 0.2966(3) 0.0212(15) Uani 1 1 d . U . . .
H1 H 0.6759 0.5915 0.2967 0.025 Uiso 1 1 calc R U . . .
C11 C 0.6170(4) 0.5279(2) 0.2349(3) 0.0187(14) Uani 1 1 d . U . . .
C12 C 0.5660(4) 0.5552(3) 0.1821(3) 0.0206(15) Uani 1 1 d . U . . .
H12 H 0.5670 0.5930 0.1821 0.025 Uiso 1 1 calc R U . . .
C13 C 0.5122(4) 0.5281(2) 0.1276(3) 0.0209(15) Uani 1 1 d . U . . .
C14 C 0.4576(4) 0.5569(3) 0.0714(3) 0.0251(16) Uani 1 1 d . U . . .
C15 C 0.4567(4) 0.6127(3) 0.0702(3) 0.0267(16) Uani 1 1 d . U . . .
H15 H 0.4915 0.6313 0.1071 0.032 Uiso 1 1 calc R U . . .
C16 C 0.4081(4) 0.6412(3) 0.0185(4) 0.0277(16) Uani 1 1 d . U . . .
C17 C 0.3569(4) 0.6134(3) -0.0361(4) 0.0283(16) Uani 1 1 d . U . . .
C18 C 0.3557(4) 0.5593(3) -0.0359(3) 0.0272(17) Uani 1 1 d . U . . .
H18 H 0.3198 0.5412 -0.0727 0.033 Uiso 1 1 calc R U . . .
C19 C 0.4063(4) 0.5292(3) 0.0174(3) 0.0233(15) Uani 1 1 d . U . . .
O16 O 0.4059(3) 0.69546(18) 0.0128(3) 0.0414(14) Uani 1 1 d . U . . .
C161 C 0.4566(5) 0.7247(3) 0.0683(4) 0.050(2) Uani 1 1 d . U . . .
H16A H 0.4500 0.7629 0.0588 0.075 Uiso 1 1 calc R U . . .
H16B H 0.4433 0.7167 0.1102 0.075 Uiso 1 1 calc R U . . .
H16C H 0.5110 0.7146 0.0741 0.075 Uiso 1 1 calc R U . . .
O17 O 0.3105(3) 0.64500(19) -0.0867(2) 0.0373(13) Uani 1 1 d . U . . .
C171 C 0.2516(5) 0.6203(3) -0.1390(4) 0.053(2) Uani 1 1 d . U . . .
H17A H 0.2233 0.6472 -0.1714 0.080 Uiso 1 1 calc R U . . .
H17B H 0.2754 0.5945 -0.1626 0.080 Uiso 1 1 calc R U . . .
H17C H 0.2152 0.6019 -0.1193 0.080 Uiso 1 1 calc R U . . .
C21 C 0.6576(4) 0.5275(2) 0.3584(3) 0.0207(15) Uani 1 1 d . U . . .
C22 C 0.6410(4) 0.5552(3) 0.4097(3) 0.0219(16) Uani 1 1 d . U . . .
H22 H 0.6411 0.5929 0.4089 0.026 Uiso 1 1 calc R U . . .
C23 C 0.6237(4) 0.5281(2) 0.4640(3) 0.0198(15) Uani 1 1 d . U . . .
C24 C 0.6071(4) 0.5569(3) 0.5199(3) 0.0243(16) Uani 1 1 d . U . . .
C25 C 0.6068(4) 0.6130(3) 0.5215(4) 0.0297(17) Uani 1 1 d . U . . .
H25 H 0.6185 0.6319 0.4858 0.036 Uiso 1 1 calc R U . . .
C26 C 0.5905(4) 0.6410(3) 0.5724(4) 0.0305(17) Uani 1 1 d . U . . .
C27 C 0.5738(4) 0.6133(3) 0.6256(4) 0.0289(17) Uani 1 1 d . U . . .
C28 C 0.5736(4) 0.5588(3) 0.6253(3) 0.0274(17) Uani 1 1 d . U . . .
H28 H 0.5616 0.5405 0.6614 0.033 Uiso 1 1 calc R U . . .
C29 C 0.5905(4) 0.5289(3) 0.5731(3) 0.0237(16) Uani 1 1 d . U . . .
O26 O 0.5876(3) 0.69485(18) 0.5761(3) 0.0456(15) Uani 1 1 d . U . . .
C261 C 0.6072(6) 0.7241(3) 0.5243(4) 0.060(3) Uani 1 1 d . U . . .
H26A H 0.6030 0.7622 0.5322 0.091 Uiso 1 1 calc R U . . .
H26B H 0.6609 0.7156 0.5251 0.091 Uiso 1 1 calc R U . . .
H26C H 0.5712 0.7146 0.4798 0.091 Uiso 1 1 calc R U . . .
O27 O 0.5583(3) 0.64451(18) 0.6747(3) 0.0400(14) Uani 1 1 d . U . . .
C271 C 0.5421(6) 0.6182(3) 0.7306(4) 0.053(2) Uani 1 1 d . U . . .
H27A H 0.5321 0.6447 0.7619 0.080 Uiso 1 1 calc R U . . .
H27B H 0.4960 0.5954 0.7136 0.080 Uiso 1 1 calc R U . . .
H27C H 0.5872 0.5964 0.7547 0.080 Uiso 1 1 calc R U . . .
C31 C 0.7550(4) 0.5282(2) 0.2961(3) 0.0178(14) Uani 1 1 d . U . . .
C32 C 0.8201(4) 0.5550(3) 0.2940(3) 0.0226(16) Uani 1 1 d . U . . .
H32 H 0.8194 0.5927 0.2936 0.027 Uiso 1 1 calc R U . . .
C33 C 0.8886(4) 0.5281(2) 0.2925(3) 0.0207(15) Uani 1 1 d . U . . .
C34 C 0.9583(4) 0.5570(3) 0.2887(3) 0.0252(16) Uani 1 1 d . U . . .
C35 C 0.9604(4) 0.6127(3) 0.2872(4) 0.041(2) Uani 1 1 d . U . . .
H35 H 0.9150 0.6318 0.2884 0.049 Uiso 1 1 calc R U . . .
C36 C 1.0245(4) 0.6406(3) 0.2842(5) 0.042(2) Uani 1 1 d . U . . .
C37 C 1.0920(4) 0.6124(3) 0.2828(4) 0.0373(19) Uani 1 1 d . U . . .
C38 C 1.0915(4) 0.5584(3) 0.2835(4) 0.0302(18) Uani 1 1 d . U . . .
H38 H 1.1373 0.5398 0.2821 0.036 Uiso 1 1 calc R U . . .
C39 C 1.0257(4) 0.5288(3) 0.2862(3) 0.0260(16) Uani 1 1 d . U . . .
O36 O 1.0304(3) 0.6946(2) 0.2835(4) 0.080(2) Uani 1 1 d . U . . .
C361 C 0.9647(6) 0.7241(3) 0.2898(8) 0.129(6) Uani 1 1 d . U . . .
H36A H 0.9754 0.7622 0.2886 0.193 Uiso 1 1 calc R U . . .
H36B H 0.9184 0.7150 0.2520 0.193 Uiso 1 1 calc R U . . .
H36C H 0.9553 0.7152 0.3330 0.193 Uiso 1 1 calc R U . . .
O37 O 1.1545(3) 0.64367(18) 0.2807(3) 0.0482(16) Uani 1 1 d . U . . .
C371 C 1.2255(5) 0.6172(3) 0.2824(5) 0.061(3) Uani 1 1 d . U . . .
H37A H 1.2653 0.6435 0.2807 0.091 Uiso 1 1 calc R U . . .
H37B H 1.2440 0.5965 0.3246 0.091 Uiso 1 1 calc R U . . .
H37C H 1.2162 0.5933 0.2432 0.091 Uiso 1 1 calc R U . . .
C41 C 1.1750(4) 0.7674(3) 0.2966(3) 0.043(2) Uani 1 1 d D U . . .
H41 H 1.1575 0.7295 0.2922 0.052 Uiso 1 1 calc R U . . .
Cl1 Cl 1.1462(2) 0.79730(11) 0.36191(16) 0.1005(12) Uani 1 1 d D U . . .
Cl2 Cl 1.13230(19) 0.79979(10) 0.21970(14) 0.0897(10) Uani 1 1 d D U . . .
Cl3 Cl 1.27550(15) 0.76918(16) 0.31487(17) 0.1123(12) Uani 1 1 d D U . . .
C42 C 0.3031(4) 0.7865(3) -0.0812(4) 0.057(2) Uani 1 1 d D U . . .
H42 H 0.3196 0.7488 -0.0699 0.069 Uiso 1 1 calc R U . . .
Cl4 Cl 0.28881(17) 0.81630(10) -0.00902(13) 0.0755(8) Uani 1 1 d D U . . .
Cl5 Cl 0.21571(17) 0.78655(13) -0.14784(15) 0.0972(10) Uani 1 1 d D U . . .
Cl6 Cl 0.37681(17) 0.81903(11) -0.10536(16) 0.0863(9) Uani 1 1 d D U . . .
C43 C 0.5903(14) 0.8848(9) 0.5024(19) 0.307(16) Uani 0.439(7) 1 d D U P A 1
H43 H 0.5985 0.8715 0.5499 0.368 Uiso 0.439(7) 1 calc R U P A 1
Cl7 Cl 0.5744(15) 0.9537(7) 0.5039(17) 0.426(16) Uani 0.439(7) 1 d D U P A 1
Cl8 Cl 0.6787(11) 0.8747(8) 0.4834(12) 0.290(12) Uani 0.439(7) 1 d D U P A 1
Cl9 Cl 0.5278(8) 0.8393(5) 0.4478(7) 0.234(8) Uani 0.439(7) 1 d D U P A 1
C43B C 0.6293(13) 0.9158(7) 0.4637(8) 0.187(8) Uani 0.561(7) 1 d D U P A 2
H43B H 0.5742 0.9174 0.4332 0.224 Uiso 0.561(7) 1 calc R U P A 2
Cl7B Cl 0.6297(7) 0.9043(6) 0.5496(3) 0.234(6) Uani 0.561(7) 1 d D U P A 2
Cl8B Cl 0.6753(8) 0.8558(6) 0.4478(5) 0.218(7) Uani 0.561(7) 1 d D U P A 2
Cl9B Cl 0.6840(4) 0.9746(6) 0.4498(4) 0.244(7) Uani 0.561(7) 1 d D U P A 2
C44 C 0.5534(10) 1.0167(7) -0.0760(15) 0.189(10) Uani 0.5 1 d D U P B -1
H44 H 0.5733 1.0107 -0.0257 0.227 Uiso 0.5 1 calc R U P B -1
Cl10 Cl 0.5440(7) 1.0840(5) -0.0821(7) 0.212(5) Uani 0.5 1 d D U P B -1
Cl11 Cl 0.4667(6) 0.9805(6) -0.0994(4) 0.212(8) Uani 0.5 1 d D U P B -1
Cl12 Cl 0.6252(5) 0.9911(10) -0.1040(5) 0.157(6) Uani 0.5 1 d D U P B -1
C45 C 0.2880(7) 0.5000 0.1242(5) 0.064(3) Uani 1 2 d DS TU P . .
H45 H 0.3388 0.5000 0.1131 0.076 Uiso 1 2 calc R U P . .
Cl13 Cl 0.2382(2) 0.44297(12) 0.09054(17) 0.1157(13) Uani 1 1 d D U . . .
Cl14 Cl 0.3095(2) 0.5000 0.2133(2) 0.0847(12) Uani 1 2 d DS TU P . .

loop_
_atom_site_aniso_label
_atom_site_aniso_U_11
_atom_site_aniso_U_22
_atom_site_aniso_U_33
_atom_site_aniso_U_23
_atom_site_aniso_U_13
_atom_site_aniso_U_12
C1 0.023(3) 0.022(4) 0.020(3) 0.000(3) 0.009(3) 0.000(3)
C11 0.021(3) 0.023(3) 0.018(3) 0.003(3) 0.013(2) 0.000(3)
C12 0.025(3) 0.023(4) 0.018(3) 0.002(3) 0.013(3) 0.004(3)
C13 0.026(3) 0.026(3) 0.015(3) 0.001(3) 0.012(3) 0.003(3)
C14 0.026(4) 0.034(3) 0.017(3) 0.002(3) 0.009(3) 0.000(3)
C15 0.029(4) 0.034(3) 0.016(4) 0.001(3) 0.005(3) -0.001(3)
C16 0.027(4) 0.033(3) 0.023(4) 0.005(3) 0.008(3) 0.000(3)
C17 0.030(4) 0.036(3) 0.018(3) 0.005(3) 0.005(3) 0.006(3)
C18 0.028(4) 0.036(3) 0.016(4) -0.002(3) 0.003(3) 0.000(3)
C19 0.025(3) 0.031(3) 0.015(3) -0.002(3) 0.008(3) 0.002(3)
O16 0.043(3) 0.032(3) 0.040(3) 0.006(2) -0.002(3) -0.001(2)
C161 0.056(5) 0.038(4) 0.044(5) 0.001(4) -0.004(4) -0.004(4)
O17 0.043(3) 0.038(3) 0.022(3) 0.002(2) -0.005(2) 0.006(2)
C171 0.055(5) 0.053(5) 0.035(5) 0.002(4) -0.011(4) 0.006(4)
C21 0.019(3) 0.027(3) 0.015(3) 0.001(3) 0.002(3) 0.000(3)
C22 0.027(4) 0.020(4) 0.018(3) 0.002(3) 0.006(3) 0.002(3)
C23 0.021(4) 0.022(3) 0.016(3) 0.000(3) 0.004(3) 0.001(3)
C24 0.027(4) 0.028(3) 0.019(3) -0.003(3) 0.009(3) -0.002(3)
C25 0.037(4) 0.029(3) 0.026(4) -0.001(3) 0.012(3) -0.004(3)
C26 0.041(5) 0.027(3) 0.029(4) -0.001(3) 0.018(3) -0.001(3)
C27 0.033(4) 0.030(3) 0.030(4) -0.005(3) 0.018(3) -0.001(3)
C28 0.033(4) 0.032(3) 0.019(4) 0.000(3) 0.012(3) 0.001(3)
C29 0.026(4) 0.028(3) 0.020(4) 0.003(3) 0.011(3) -0.001(3)
O26 0.084(4) 0.027(3) 0.038(3) -0.005(2) 0.037(3) -0.006(3)
C261 0.121(8) 0.027(4) 0.049(6) -0.001(4) 0.049(6) -0.004(5)
O27 0.068(4) 0.032(3) 0.033(3) -0.006(2) 0.034(3) 0.003(3)
C271 0.094(7) 0.041(5) 0.044(5) -0.005(4) 0.050(5) 0.005(5)
C31 0.025(3) 0.023(3) 0.005(3) 0.003(3) 0.004(3) 0.003(3)
C32 0.030(3) 0.022(4) 0.015(4) 0.004(3) 0.005(3) 0.003(3)
C33 0.027(3) 0.023(3) 0.011(4) 0.000(3) 0.004(3) 0.001(3)
C34 0.026(3) 0.025(3) 0.025(4) 0.003(3) 0.008(3) -0.001(3)
C35 0.033(4) 0.027(3) 0.066(6) 0.002(3) 0.020(4) 0.000(3)
C36 0.037(4) 0.020(3) 0.075(6) 0.004(3) 0.024(4) -0.001(3)
C37 0.033(4) 0.030(3) 0.052(5) 0.003(3) 0.018(3) -0.002(3)
C38 0.026(4) 0.025(3) 0.040(5) 0.003(3) 0.012(3) 0.002(3)
C39 0.025(3) 0.028(3) 0.026(4) 0.000(3) 0.011(3) -0.002(3)
O36 0.044(4) 0.022(3) 0.190(8) 0.015(3) 0.060(4) 0.002(2)
C361 0.064(6) 0.025(5) 0.32(2) 0.006(7) 0.098(9) 0.008(5)
O37 0.037(3) 0.025(3) 0.093(5) 0.007(3) 0.034(3) 0.000(2)
C371 0.038(4) 0.043(5) 0.110(8) 0.008(5) 0.037(5) 0.005(4)
C41 0.048(5) 0.036(4) 0.048(5) -0.002(4) 0.018(4) -0.003(4)
Cl1 0.168(3) 0.0657(17) 0.105(2) -0.0216(16) 0.098(2) -0.0100(19)
Cl2 0.131(3) 0.0573(16) 0.0607(19) 0.0049(13) -0.0024(17) 0.0212(16)
Cl3 0.0482(16) 0.175(3) 0.106(3) -0.031(2) 0.0109(16) -0.0035(19)
C42 0.068(5) 0.056(5) 0.049(5) 0.005(4) 0.019(4) 0.013(4)
Cl4 0.106(2) 0.0713(17) 0.0565(17) 0.0046(13) 0.0353(15) 0.0283(16)
Cl5 0.087(2) 0.119(2) 0.068(2) 0.0026(18) -0.0042(16) 0.0135(18)
Cl6 0.088(2) 0.0801(18) 0.108(2) 0.0228(17) 0.0551(18) 0.0225(16)
C43 0.21(2) 0.236(19) 0.37(3) 0.04(2) -0.08(2) -0.076(16)
Cl7 0.40(3) 0.256(15) 0.63(4) 0.088(18) 0.17(3) -0.057(15)
Cl8 0.213(14) 0.257(17) 0.30(3) 0.154(16) -0.080(14) -0.048(12)
Cl9 0.228(13) 0.211(12) 0.194(12) 0.112(9) -0.044(9) -0.065(9)
C43B 0.078(14) 0.419(19) 0.061(12) -0.014(11) 0.016(10) 0.045(12)
Cl7B 0.236(11) 0.427(17) 0.033(4) -0.067(6) 0.031(5) -0.047(10)
Cl8B 0.186(11) 0.403(17) 0.065(6) 0.052(7) 0.039(6) 0.094(10)
Cl9B 0.106(5) 0.46(2) 0.134(6) -0.007(8) -0.014(4) -0.009(8)
C44 0.134(12) 0.215(15) 0.22(3) -0.050(13) 0.063(13) 0.001(10)
Cl10 0.179(10) 0.231(11) 0.236(13) -0.031(9) 0.076(9) 0.047(8)
Cl11 0.179(7) 0.36(2) 0.109(6) -0.058(9) 0.060(5) -0.115(11)
Cl12 0.149(5) 0.120(15) 0.206(7) -0.040(10) 0.061(5) -0.002(7)
C45 0.077(9) 0.050(7) 0.083(7) 0.000 0.053(6) 0.000
Cl13 0.183(4) 0.077(2) 0.090(2) -0.0262(18) 0.045(2) -0.042(2)
Cl14 0.099(3) 0.076(3) 0.068(3) 0.000 0.007(2) 0.000

loop_
_atom_type_symbol
_atom_type_description
_atom_type_scat_dispersion_real
_atom_type_scat_dispersion_imag
_atom_type_scat_source
C C 0.0033 0.0016 'International Tables Vol C Tables 4.2.6.8 and 6.1.1.4'
H H 0.0000 0.0000 'International Tables Vol C Tables 4.2.6.8 and 6.1.1.4'
O O 0.0106 0.0060 'International Tables Vol C Tables 4.2.6.8 and 6.1.1.4'
Cl Cl 0.1484 0.1585 'International Tables Vol C Tables 4.2.6.8 and 6.1.1.4'

loop_
_geom_angle_atom_site_label_1
_geom_angle_atom_site_label_2
_geom_angle_atom_site_label_3
_geom_angle
_geom_angle_site_symmetry_1
_geom_angle_site_symmetry_3
C11 C1 C31 105.0(5) . .
C11 C1 C21 105.4(5) . .
C31 C1 C21 106.2(5) . .
C11 C1 H1 113.2 . .
C31 C1 H1 113.2 . .
C21 C1 H1 113.2 . .
C12 C11 C11 119.9(4) . 6_565
C12 C11 C1 126.8(6) . .
C11 C11 C1 113.3(3) 6_565 .
C11 C12 C13 121.3(6) . .
C11 C12 H12 119.4 . .
C13 C12 H12 119.4 . .
C13 C13 C12 118.8(4) 6_565 .
C13 C13 C14 119.6(4) 6_565 .
C12 C13 C14 121.6(6) . .
C19 C14 C15 118.9(6) . .
C19 C14 C13 120.5(6) . .
C15 C14 C13 120.6(6) . .
C16 C15 C14 122.9(7) . .
C16 C15 H15 118.6 . .
C14 C15 H15 118.6 . .
C15 C16 O16 126.0(6) . .
C15 C16 C17 118.3(7) . .
O16 C16 C17 115.6(6) . .
C18 C17 O17 125.0(7) . .
C18 C17 C16 120.1(7) . .
O17 C17 C16 114.9(6) . .
C17 C18 C19 122.0(7) . .
C17 C18 H18 119.0 . .
C19 C18 H18 119.0 . .
C14 C19 C18 117.8(6) . .
C14 C19 C19 119.9(4) . 6_565
C18 C19 C19 122.4(4) . 6_565
C16 O16 C161 116.6(6) . .
O16 C161 H16A 109.5 . .
O16 C161 H16B 109.5 . .
H16A C161 H16B 109.5 . .
O16 C161 H16C 109.5 . .
H16A C161 H16C 109.5 . .
H16B C161 H16C 109.5 . .
C17 O17 C171 118.0(6) . .
O17 C171 H17A 109.5 . .
O17 C171 H17B 109.5 . .
H17A C171 H17B 109.5 . .
O17 C171 H17C 109.5 . .
H17A C171 H17C 109.5 . .
H17B C171 H17C 109.5 . .
C22 C21 C21 120.6(4) . 6_565
C22 C21 C1 125.9(6) . .
C21 C21 C1 113.5(3) 6_565 .
C21 C22 C23 120.7(6) . .
C21 C22 H22 119.7 . .
C23 C22 H22 119.7 . .
C23 C23 C22 118.7(4) 6_565 .
C23 C23 C24 119.7(4) 6_565 .
C22 C23 C24 121.5(6) . .
C29 C24 C25 118.7(6) . .
C29 C24 C23 120.1(6) . .
C25 C24 C23 121.2(6) . .
C26 C25 C24 122.6(7) . .
C26 C25 H25 118.7 . .
C24 C25 H25 118.7 . .
O26 C26 C25 125.5(6) . .
O26 C26 C27 115.5(6) . .
C25 C26 C27 119.0(6) . .
C28 C27 O27 125.1(6) . .
C28 C27 C26 119.6(6) . .
O27 C27 C26 115.2(6) . .
C27 C28 C29 122.2(6) . .
C27 C28 H28 118.9 . .
C29 C28 H28 118.9 . .
C24 C29 C28 117.8(6) . .
C24 C29 C29 120.1(4) . 6_565
C28 C29 C29 122.1(4) . 6_565
C26 O26 C261 116.8(5) . .
O26 C261 H26A 109.5 . .
O26 C261 H26B 109.5 . .
H26A C261 H26B 109.5 . .
O26 C261 H26C 109.5 . .
H26A C261 H26C 109.5 . .
H26B C261 H26C 109.5 . .
C27 O27 C271 117.4(5) . .
O27 C271 H27A 109.5 . .
O27 C271 H27B 109.5 . .
H27A C271 H27B 109.5 . .
O27 C271 H27C 109.5 . .
H27A C271 H27C 109.5 . .
H27B C271 H27C 109.5 . .
C32 C31 C31 119.8(4) . 6_565
C32 C31 C1 127.4(6) . .
C31 C31 C1 112.8(3) 6_565 .
C31 C32 C33 121.6(6) . .
C31 C32 H32 119.2 . .
C33 C32 H32 119.2 . .
C32 C33 C33 118.6(4) . 6_565
C32 C33 C34 121.6(6) . .
C33 C33 C34 119.7(4) 6_565 .
C35 C34 C39 118.1(6) . .
C35 C34 C33 121.7(6) . .
C39 C34 C33 120.2(6) . .
C36 C35 C34 123.0(7) . .
C36 C35 H35 118.5 . .
C34 C35 H35 118.5 . .
C35 C36 O36 125.7(7) . .
C35 C36 C37 118.8(6) . .
O36 C36 C37 115.5(6) . .
C38 C37 O37 125.4(7) . .
C38 C37 C36 119.6(7) . .
O37 C37 C36 115.1(6) . .
C37 C38 C39 122.4(7) . .
C37 C38 H38 118.8 . .
C39 C38 H38 118.8 . .
C38 C39 C34 118.1(6) . .
C38 C39 C39 121.8(4) . 6_565
C34 C39 C39 120.1(4) . 6_565
C36 O36 C361 116.6(6) . .
O36 C361 H36A 109.5 . .
O36 C361 H36B 109.5 . .
H36A C361 H36B 109.5 . .
O36 C361 H36C 109.5 . .
H36A C361 H36C 109.5 . .
H36B C361 H36C 109.5 . .
C37 O37 C371 117.3(6) . .
O37 C371 H37A 109.5 . .
O37 C371 H37B 109.5 . .
H37A C371 H37B 109.5 . .
O37 C371 H37C 109.5 . .
H37A C371 H37C 109.5 . .
H37B C371 H37C 109.5 . .
Cl3 C41 Cl2 109.5(4) . .
Cl3 C41 Cl1 110.4(4) . .
Cl2 C41 Cl1 110.3(4) . .
Cl3 C41 H41 108.9 . .
Cl2 C41 H41 108.9 . .
Cl1 C41 H41 108.9 . .
Cl6 C42 Cl5 110.6(4) . .
Cl6 C42 Cl4 110.7(4) . .
Cl5 C42 Cl4 110.0(4) . .
Cl6 C42 H42 108.5 . .
Cl5 C42 H42 108.5 . .
Cl4 C42 H42 108.5 . .
Cl9 C43 Cl8 102.0(14) . .
Cl9 C43 Cl7 125(2) . .
Cl8 C43 Cl7 107.9(16) . .
Cl9 C43 H43 106.8 . .
Cl8 C43 H43 106.8 . .
Cl7 C43 H43 106.8 . .
C43 Cl7 Cl7 170.3(10) . 6_575
Cl7B C43B Cl8B 100.2(9) . .
Cl7B C43B Cl9B 115.9(12) . .
Cl8B C43B Cl9B 110.6(12) . .
Cl7B C43B H43B 109.9 . .
Cl8B C43B H43B 109.9 . .
Cl9B C43B H43B 109.9 . .
Cl9B Cl9B C43B 143.4(6) 6_575 .
Cl12 C44 Cl10 115.0(14) . .
Cl12 C44 Cl11 114.4(11) . .
Cl10 C44 Cl11 116.1(13) . .
Cl12 C44 H44 102.9 . .
Cl10 C44 H44 102.9 . .
Cl11 C44 H44 102.9 . .
Cl13 C45 Cl13 112.8(7) 6_565 .
Cl13 C45 Cl14 110.2(4) 6_565 .
Cl13 C45 Cl14 110.2(4) . .
Cl13 C45 H45 107.8 6_565 .
Cl13 C45 H45 107.8 . .
Cl14 C45 H45 107.8 . .

loop_
_geom_bond_atom_site_label_1
_geom_bond_atom_site_label_2
_geom_bond_distance
_geom_bond_site_symmetry_2
C1 C11 1.515(9) .
C1 C31 1.531(9) .
C1 C21 1.535(9) .
C1 H1 1.0000 .
C11 C12 1.377(9) .
C11 C11 1.406(12) 6_565
C12 C13 1.417(9) .
C12 H12 0.9500 .
C13 C13 1.416(13) 6_565
C13 C14 1.463(9) .
C14 C19 1.399(9) .
C14 C15 1.404(9) .
C15 C16 1.362(9) .
C15 H15 0.9500 .
C16 O16 1.369(8) .
C16 C17 1.407(10) .
C17 C18 1.362(9) .
C17 O17 1.375(8) .
C18 C19 1.417(9) .
C18 H18 0.9500 .
C19 C19 1.467(13) 6_565
O16 C161 1.433(9) .
C161 H16A 0.9800 .
C161 H16B 0.9800 .
C161 H16C 0.9800 .
O17 C171 1.407(9) .
C171 H17A 0.9800 .
C171 H17B 0.9800 .
C171 H17C 0.9800 .
C21 C22 1.369(9) .
C21 C21 1.382(13) 6_565
C22 C23 1.419(9) .
C22 H22 0.9500 .
C23 C23 1.413(12) 6_565
C23 C24 1.464(9) .
C24 C29 1.405(9) .
C24 C25 1.411(9) .
C25 C26 1.363(9) .
C25 H25 0.9500 .
C26 O26 1.358(8) .
C26 C27 1.405(10) .
C27 C28 1.370(9) .
C27 O27 1.370(8) .
C28 C29 1.418(9) .
C28 H28 0.9500 .
C29 C29 1.454(13) 6_565
O26 C261 1.422(9) .
C261 H26A 0.9800 .
C261 H26B 0.9800 .
C261 H26C 0.9800 .
O27 C271 1.430(9) .
C271 H27A 0.9800 .
C271 H27B 0.9800 .
C271 H27C 0.9800 .
C31 C32 1.358(9) .
C31 C31 1.418(12) 6_565
C32 C33 1.408(9) .
C32 H32 0.9500 .
C33 C33 1.416(12) 6_565
C33 C34 1.465(9) .
C34 C35 1.403(9) .
C34 C39 1.413(9) .
C35 C36 1.362(10) .
C35 H35 0.9500 .
C36 O36 1.365(8) .
C36 C37 1.409(10) .
C37 C38 1.361(9) .
C37 O37 1.378(8) .
C38 C39 1.407(9) .
C38 H38 0.9500 .
C39 C39 1.452(13) 6_565
O36 C361 1.428(10) .
C361 H36A 0.9800 .
C361 H36B 0.9800 .
C361 H36C 0.9800 .
O37 C371 1.426(9) .
C371 H37A 0.9800 .
C371 H37B 0.9800 .
C371 H37C 0.9800 .
C41 Cl3 1.725(7) .
C41 Cl2 1.741(7) .
C41 Cl1 1.746(7) .
C41 H41 1.0000 .
C42 Cl6 1.745(8) .
C42 Cl5 1.747(8) .
C42 Cl4 1.749(7) .
C42 H42 1.0000 .
C43 Cl9 1.754(15) .
C43 Cl8 1.757(15) .
C43 Cl7 1.759(15) .
C43 H43 1.0000 .
Cl7 Cl7 2.33(4) 6_575
C43B Cl7B 1.787(13) .
C43B Cl8B 1.797(14) .
C43B Cl9B 1.843(14) .
C43B H43B 1.0000 .
Cl9B Cl9B 1.28(3) 6_575
C44 Cl12 1.684(13) .
C44 Cl10 1.702(14) .
C44 Cl11 1.738(13) .
C44 H44 1.0000 .
C45 Cl13 1.722(7) 6_565
C45 Cl13 1.722(7) .
C45 Cl14 1.758(10) .
C45 H45 1.0000 .

loop_
_geom_torsion_atom_site_label_1
_geom_torsion_atom_site_label_2
_geom_torsion_atom_site_label_3
_geom_torsion_atom_site_label_4
_geom_torsion
_geom_torsion_site_symmetry_1
_geom_torsion_site_symmetry_4
C31 C1 C11 C12 -123.6(6) . .
C21 C1 C11 C12 124.5(7) . .
C31 C1 C11 C11 56.5(5) . 6_565
C21 C1 C11 C11 -55.4(5) . 6_565
C11 C11 C12 C13 0.9(7) 6_565 .
C1 C11 C12 C13 -178.9(6) . .
C11 C12 C13 C13 -0.9(7) . 6_565
C11 C12 C13 C14 179.7(6) . .
C13 C13 C14 C19 -0.8(7) 6_565 .
C12 C13 C14 C19 178.5(6) . .
C13 C13 C14 C15 -179.8(5) 6_565 .
C12 C13 C14 C15 -0.4(10) . .
C19 C14 C15 C16 -0.3(10) . .
C13 C14 C15 C16 178.7(6) . .
C14 C15 C16 O16 -177.6(7) . .
C14 C15 C16 C17 -0.2(10) . .
C15 C16 C17 C18 1.1(10) . .
O16 C16 C17 C18 178.8(6) . .
C15 C16 C17 O17 -179.1(6) . .
O16 C16 C17 O17 -1.4(9) . .
O17 C17 C18 C19 178.7(6) . .
C16 C17 C18 C19 -1.5(11) . .
C15 C14 C19 C18 -0.1(9) . .
C13 C14 C19 C18 -179.1(6) . .
C15 C14 C19 C19 179.8(4) . 6_565
C13 C14 C19 C19 0.8(7) . 6_565
C17 C18 C19 C14 1.0(10) . .
C17 C18 C19 C19 -178.9(5) . 6_565
C15 C16 O16 C161 -3.6(10) . .
C17 C16 O16 C161 178.9(6) . .
C18 C17 O17 C171 7.1(10) . .
C16 C17 O17 C171 -172.8(7) . .
C11 C1 C21 C22 -123.6(7) . .
C31 C1 C21 C22 125.3(7) . .
C11 C1 C21 C21 55.5(5) . 6_565
C31 C1 C21 C21 -55.5(5) . 6_565
C21 C21 C22 C23 0.2(7) 6_565 .
C1 C21 C22 C23 179.2(6) . .
C21 C22 C23 C23 -0.2(7) . 6_565
C21 C22 C23 C24 178.9(6) . .
C23 C23 C24 C29 -0.6(7) 6_565 .
C22 C23 C24 C29 -179.7(6) . .
C23 C23 C24 C25 179.9(5) 6_565 .
C22 C23 C24 C25 0.8(10) . .
C29 C24 C25 C26 -0.5(11) . .
C23 C24 C25 C26 179.0(6) . .
C24 C25 C26 O26 -178.4(7) . .
C24 C25 C26 C27 0.4(11) . .
O26 C26 C27 C28 178.5(7) . .
C25 C26 C27 C28 -0.4(11) . .
O26 C26 C27 O27 -1.3(10) . .
C25 C26 C27 O27 179.8(6) . .
O27 C27 C28 C29 -179.7(6) . .
C26 C27 C28 C29 0.6(11) . .
C25 C24 C29 C28 0.6(10) . .
C23 C24 C29 C28 -178.9(6) . .
C25 C24 C29 C29 -179.9(5) . 6_565
C23 C24 C29 C29 0.6(8) . 6_565
C27 C28 C29 C24 -0.7(10) . .
C27 C28 C29 C29 179.8(5) . 6_565
C25 C26 O26 C261 -3.5(11) . .
C27 C26 O26 C261 177.7(7) . .
C28 C27 O27 C271 1.3(11) . .
C26 C27 O27 C271 -179.0(7) . .
C11 C1 C31 C32 122.1(7) . .
C21 C1 C31 C32 -126.6(7) . .
C11 C1 C31 C31 -56.2(5) . 6_565
C21 C1 C31 C31 55.1(5) . 6_565
C31 C31 C32 C33 -0.6(8) 6_565 .
C1 C31 C32 C33 -178.8(6) . .
C31 C32 C33 C33 0.6(7) . 6_565
C31 C32 C33 C34 178.6(6) . .
C32 C33 C34 C35 0.8(10) . .
C33 C33 C34 C35 178.7(5) 6_565 .
C32 C33 C34 C39 -178.9(6) . .
C33 C33 C34 C39 -1.0(8) 6_565 .
C39 C34 C35 C36 -0.8(12) . .
C33 C34 C35 C36 179.5(7) . .
C34 C35 C36 O36 -179.2(8) . .
C34 C35 C36 C37 -0.2(13) . .
C35 C36 C37 C38 0.8(12) . .
O36 C36 C37 C38 179.9(8) . .
C35 C36 C37 O37 -179.1(7) . .
O36 C36 C37 O37 0.0(11) . .
O37 C37 C38 C39 179.5(7) . .
C36 C37 C38 C39 -0.5(12) . .
C37 C38 C39 C34 -0.5(11) . .
C37 C38 C39 C39 179.3(6) . 6_565
C35 C34 C39 C38 1.1(10) . .
C33 C34 C39 C38 -179.1(6) . .
C35 C34 C39 C39 -178.7(5) . 6_565
C33 C34 C39 C39 1.0(8) . 6_565
C35 C36 O36 C361 3.3(15) . .
C37 C36 O36 C361 -175.7(10) . .
C38 C37 O37 C371 -2.9(12) . .
C36 C37 O37 C371 177.1(7) . .
Cl7B C43B Cl9B Cl9B -69.4(18) . 6_575
Cl8B C43B Cl9B Cl9B 177.5(5) . 6_575
